data_2104628
loop_
_publ_author_name
'Drebushchak, Tatiana N.'
'Chesalov, Yury A.'
'Boldyreva, Elena V.'

_publ_section_title
;
 A conformational polymorphic transition in the high-temperature
 \e-form of chlorpropamide on cooling: a new \e'-form
;
_journal_issue 6
_journal_name_full 'Acta Crystallographica Section B'
_journal_page_first 770
_journal_page_last 781
_journal_paper_doi 10.1107/S010876810903290X
_journal_volume 65
_journal_year 2009
_chemical_formula_moiety 'C10 H13 Cl N2 O3 S'
_chemical_formula_sum 'C10 H13 Cl N2 O3 S'
_chemical_formula_weight 276.73
_chemical_melting_point 'Kinetic phase transition'
_chemical_name_common 'chlorpropamide, \a-form'
_chemical_name_systematic
;
 4-chloro-N-((propylaminocarbonyl)benzenesulfonamide
;
_space_group_IT_number 19
_symmetry_cell_setting orthorhombic
_symmetry_space_group_name_Hall 'P 2ac 2ab'
_symmetry_space_group_name_H-M 'P 21 21 21'
_atom_sites_solution_hydrogens geom
_atom_sites_solution_primary direct
_atom_sites_solution_secondary difmap
_audit_creation_method SHELXL-97
_cell_angle_alpha 90.00
_cell_angle_beta 90.00
_cell_angle_gamma 90.00
_cell_formula_units_Z 4
_cell_length_a 26.673(6)
_cell_length_b 5.2296(19)
_cell_length_c 9.088(2)
_cell_measurement_reflns_used 42
_cell_measurement_temperature 295(2)
_cell_measurement_theta_max 12.4
_cell_measurement_theta_min 10.1
_cell_volume 1267.7(6)
_computing_cell_refinement 'STADI4 (STOE & Cie, 1997)'
_computing_data_collection 'STADI4 (STOE & Cie, 1997)'
_computing_data_reduction 'X-RED (STOE & Cie, 1997)'
_computing_structure_refinement 'SHELXL97 (Sheldrick, 2008)'
_computing_structure_solution 'SHELXS97 (Sheldrick, 2008)'
_diffrn_ambient_temperature 295(2)
_diffrn_measured_fraction_theta_full 0.999
_diffrn_measured_fraction_theta_max 0.999
_diffrn_measurement_device_type 'STOE STADI4 4-circle-diffractometer D094'
_diffrn_measurement_method '\w/2\q scans'
_diffrn_radiation_monochromator 'planar graphite'
_diffrn_radiation_source 'fine-focus sealed tube'
_diffrn_radiation_type 'Mo K\a'
_diffrn_radiation_wavelength 0.71073
_diffrn_reflns_av_R_equivalents 0.0235
_diffrn_reflns_av_sigmaI/netI 0.0438
_diffrn_reflns_limit_h_max 32
_diffrn_reflns_limit_h_min -32
_diffrn_reflns_limit_k_max 6
_diffrn_reflns_limit_k_min -6
_diffrn_reflns_limit_l_max 11
_diffrn_reflns_limit_l_min -11
_diffrn_reflns_number 2974
_diffrn_reflns_theta_full 25.99
_diffrn_reflns_theta_max 25.99
_diffrn_reflns_theta_min 1.53
_diffrn_standards_decay_% 0
_diffrn_standards_interval_time 240
_diffrn_standards_number 3
_exptl_absorpt_coefficient_mu 0.464
_exptl_absorpt_correction_T_max 0.9365
_exptl_absorpt_correction_T_min 0.8882
_exptl_absorpt_correction_type psi-scan
_exptl_absorpt_process_details
;
 X-RED (STOE & Cie, 1997)
;
_exptl_crystal_colour colourless
_exptl_crystal_density_diffrn 1.450
_exptl_crystal_density_method 'not measured'
_exptl_crystal_description block
_exptl_crystal_F_000 576
_exptl_crystal_size_max 0.32
_exptl_crystal_size_mid 0.23
_exptl_crystal_size_min 0.15
_refine_diff_density_max 0.216
_refine_diff_density_min -0.250
_refine_ls_abs_structure_details Flack(1983)
_refine_ls_abs_structure_Flack -0.01(14)
_refine_ls_extinction_method none
_refine_ls_goodness_of_fit_ref 1.130
_refine_ls_hydrogen_treatment constr
_refine_ls_matrix_type full
_refine_ls_number_parameters 155
_refine_ls_number_reflns 2485
_refine_ls_number_restraints 0
_refine_ls_restrained_S_all 1.130
_refine_ls_R_factor_all 0.0906
_refine_ls_R_factor_gt 0.0512
_refine_ls_shift/su_max 0.000
_refine_ls_shift/su_mean 0.000
_refine_ls_structure_factor_coef Fsqd
_refine_ls_weighting_details 'calc w=1/[\s^2^(Fo^2^)+(0.0260P)^2^+1.1430P] where P=(Fo^2^+2Fc^2^)/3'
_refine_ls_weighting_scheme calc
_refine_ls_wR_factor_gt 0.0930
_refine_ls_wR_factor_ref 0.1163
_reflns_number_gt 1828
_reflns_number_total 2485
_reflns_threshold_expression >2sigma(I)
_cod_data_source_file gp5033.cif
_cod_data_source_block acpa295
_cod_original_cell_volume 1267.6(6)
_cod_database_code 2104628
_cod_database_fobs_code 2104628

loop_
_symmetry_equiv_pos_as_xyz
'x, y, z'
'-x+1/2, -y, z+1/2'
'x+1/2, -y+1/2, -z'
'-x, y+1/2, -z+1/2'

loop_
_atom_site_type_symbol
_atom_site_label
_atom_site_fract_x
_atom_site_fract_y
_atom_site_fract_z
_atom_site_U_iso_or_equiv
_atom_site_adp_type
_atom_site_calc_flag
_atom_site_refinement_flags
_atom_site_occupancy
_atom_site_disorder_assembly
_atom_site_disorder_group
C C1 0.04134(16) 0.7577(10) 0.4852(6) 0.0599(12) Uani d . 1 . .
C C2 0.04595(18) 0.6082(12) 0.6068(6) 0.0715(16) Uani d . 1 . .
H H2 0.0221 0.6172 0.6813 0.086 Uiso calc R 1 . .
C C3 0.08588(17) 0.4440(11) 0.6195(5) 0.0621(14) Uani d . 1 . .
H H3 0.0893 0.3409 0.7023 0.075 Uiso calc R 1 . .
C C4 0.12092(14) 0.4337(8) 0.5080(5) 0.0425(10) Uani d . 1 . .
C C5 0.11670(18) 0.5867(9) 0.3863(5) 0.0553(13) Uani d . 1 . .
H H5 0.1408 0.5797 0.3123 0.066 Uiso calc R 1 . .
C C6 0.07630(17) 0.7521(11) 0.3741(6) 0.0628(13) Uani d . 1 . .
H H6 0.0729 0.8575 0.2923 0.075 Uiso calc R 1 . .
C C7 0.24719(15) 0.5709(8) 0.5064(5) 0.0435(10) Uani d . 1 . .
C C8 0.30763(15) 0.9228(9) 0.5286(6) 0.0552(12) Uani d . 1 . .
H H8A 0.3044 1.0713 0.5918 0.066 Uiso calc R 1 . .
H H8B 0.2948 0.9686 0.4323 0.066 Uiso calc R 1 . .
C C9 0.36164(16) 0.8561(9) 0.5148(6) 0.0637(14) Uani d . 1 . .
H H9A 0.3654 0.7160 0.4457 0.076 Uiso calc R 1 . .
H H9B 0.3743 0.7999 0.6095 0.076 Uiso calc R 1 . .
C C10 0.39204(18) 1.0838(10) 0.4620(6) 0.0728(15) Uani d . 1 . .
H H10A 0.3829 1.1239 0.3624 0.109 Uiso calc R 1 . .
H H10B 0.4271 1.0430 0.4662 0.109 Uiso calc R 1 . .
H H10C 0.3853 1.2285 0.5239 0.109 Uiso calc R 1 . .
Cl Cl1 -0.00955(5) 0.9650(3) 0.4699(2) 0.1027(6) Uani d . 1 . .
N N1 0.21862(12) 0.3964(7) 0.5877(4) 0.0451(9) Uani d . 1 . .
H H1N 0.2260 0.3789 0.6792 0.054 Uiso calc R 1 . .
N N2 0.27721(13) 0.7150(8) 0.5888(4) 0.0535(10) Uani d . 1 . .
H H2N 0.2788 0.6845 0.6817 0.064 Uiso calc R 1 . .
O O1 0.16186(11) 0.0467(6) 0.6399(3) 0.0569(8) Uani d . 1 . .
O O2 0.18440(12) 0.1334(6) 0.3805(3) 0.0541(8) Uani d . 1 . .
O O3 0.24322(11) 0.5857(6) 0.3723(3) 0.0546(9) Uani d . 1 . .
S S1 0.17258(4) 0.2238(2) 0.52455(11) 0.0443(3) Uani d . 1 . .

loop_
_atom_site_aniso_label
_atom_site_aniso_U_11
_atom_site_aniso_U_22
_atom_site_aniso_U_33
_atom_site_aniso_U_12
_atom_site_aniso_U_13
_atom_site_aniso_U_23
C1 0.042(2) 0.063(3) 0.075(3) 0.003(2) -0.005(2) -0.008(3)
C2 0.047(3) 0.103(5) 0.065(3) 0.007(3) 0.012(3) 0.004(3)
C3 0.050(3) 0.086(4) 0.050(3) 0.005(3) 0.006(2) 0.012(3)
C4 0.038(2) 0.047(2) 0.042(2) -0.0069(18) -0.0036(18) 0.000(2)
C5 0.056(3) 0.060(3) 0.050(3) -0.004(3) 0.004(2) 0.002(3)
C6 0.059(3) 0.066(3) 0.063(3) 0.006(3) -0.008(2) 0.008(3)
C7 0.038(2) 0.047(2) 0.046(3) 0.0018(19) 0.0040(19) 0.001(2)
C8 0.053(3) 0.057(3) 0.055(3) -0.006(2) -0.005(2) 0.004(3)
C9 0.051(3) 0.067(3) 0.073(3) -0.005(2) 0.010(3) 0.001(3)
C10 0.063(3) 0.083(4) 0.073(3) -0.031(3) 0.005(3) -0.004(3)
Cl1 0.0672(9) 0.1038(13) 0.1372(15) 0.0295(9) -0.0049(10) 0.0063(13)
N1 0.0406(19) 0.058(2) 0.0372(19) -0.0097(18) -0.0017(15) 0.0028(17)
N2 0.050(2) 0.066(3) 0.044(2) -0.020(2) -0.0026(17) 0.003(2)
O1 0.061(2) 0.0532(18) 0.0564(19) -0.0133(17) 0.0046(16) 0.0114(16)
O2 0.061(2) 0.0540(19) 0.0474(17) -0.0066(16) 0.0067(15) -0.0120(15)
O3 0.062(2) 0.062(2) 0.0398(17) -0.0138(17) 0.0025(15) 0.0000(17)
S1 0.0439(5) 0.0462(6) 0.0427(5) -0.0066(5) 0.0023(5) 0.0005(5)

loop_
_atom_type_symbol
_atom_type_description
_atom_type_scat_dispersion_real
_atom_type_scat_dispersion_imag
_atom_type_scat_source
C C 0.0033 0.0016 'International Tables Vol C Tables 4.2.6.8 and 6.1.1.4'
H H 0.0000 0.0000 'International Tables Vol C Tables 4.2.6.8 and 6.1.1.4'
Cl Cl 0.1484 0.1585 'International Tables Vol C Tables 4.2.6.8 and 6.1.1.4'
N N 0.0061 0.0033 'International Tables Vol C Tables 4.2.6.8 and 6.1.1.4'
O O 0.0106 0.0060 'International Tables Vol C Tables 4.2.6.8 and 6.1.1.4'
S S 0.1246 0.1234 'International Tables Vol C Tables 4.2.6.8 and 6.1.1.4'

loop_
_geom_angle_atom_site_label_1
_geom_angle_atom_site_label_2
_geom_angle_atom_site_label_3
_geom_angle_site_symmetry_1
_geom_angle_site_symmetry_3
_geom_angle
_geom_angle_publ_flag
C2 C1 C6 . . 121.6(4) ?
C2 C1 Cl1 . . 119.5(4) ?
C6 C1 Cl1 . . 118.9(4) ?
C1 C2 C3 . . 119.9(5) ?
C1 C2 H2 . . 120.1 ?
C3 C2 H2 . . 120.1 ?
C2 C3 C4 . . 119.2(5) ?
C2 C3 H3 . . 120.4 ?
C4 C3 H3 . . 120.4 ?
C5 C4 C3 . . 121.0(4) ?
C5 C4 S1 . . 119.7(3) ?
C3 C4 S1 . . 119.3(3) ?
C4 C5 C6 . . 119.5(4) ?
C4 C5 H5 . . 120.2 ?
C6 C5 H5 . . 120.2 ?
C1 C6 C5 . . 118.8(5) ?
C1 C6 H6 . . 120.6 ?
C5 C6 H6 . . 120.6 ?
O3 C7 N2 . . 125.2(4) ?
O3 C7 N1 . . 121.3(4) ?
N2 C7 N1 . . 113.6(4) ?
N2 C8 C9 . . 113.3(4) ?
N2 C8 H8A . . 108.9 ?
C9 C8 H8A . . 108.9 ?
N2 C8 H8B . . 108.9 ?
C9 C8 H8B . . 108.9 ?
H8A C8 H8B . . 107.7 ?
C8 C9 C10 . . 111.1(4) ?
C8 C9 H9A . . 109.4 ?
C10 C9 H9A . . 109.4 ?
C8 C9 H9B . . 109.4 ?
C10 C9 H9B . . 109.4 ?
H9A C9 H9B . . 108.0 ?
C9 C10 H10A . . 109.5 ?
C9 C10 H10B . . 109.5 ?
H10A C10 H10B . . 109.5 ?
C9 C10 H10C . . 109.5 ?
H10A C10 H10C . . 109.5 ?
H10B C10 H10C . . 109.5 ?
C7 N1 S1 . . 125.9(3) ?
C7 N1 H1N . . 117.1 ?
S1 N1 H1N . . 117.1 ?
C7 N2 C8 . . 123.0(4) ?
C7 N2 H2N . . 118.5 ?
C8 N2 H2N . . 118.5 ?
O2 S1 O1 . . 120.2(2) ?
O2 S1 N1 . . 109.89(18) ?
O1 S1 N1 . . 104.59(18) ?
O2 S1 C4 . . 107.44(19) ?
O1 S1 C4 . . 108.0(2) ?
N1 S1 C4 . . 105.86(18) ?

loop_
_geom_bond_atom_site_label_1
_geom_bond_atom_site_label_2
_geom_bond_site_symmetry_2
_geom_bond_distance
_geom_bond_publ_flag
C1 C2 . 1.360(7) ?
C1 C6 . 1.374(6) ?
C1 Cl1 . 1.743(5) ?
C2 C3 . 1.373(7) ?
C2 H2 . 0.9300 ?
C3 C4 . 1.380(6) ?
C3 H3 . 0.9300 ?
C4 C5 . 1.370(6) ?
C4 S1 . 1.768(4) ?
C5 C6 . 1.386(6) ?
C5 H5 . 0.9300 ?
C6 H6 . 0.9300 ?
C7 O3 . 1.225(5) ?
C7 N2 . 1.330(5) ?
C7 N1 . 1.400(5) ?
C8 N2 . 1.462(5) ?
C8 C9 . 1.488(6) ?
C8 H8A . 0.9700 ?
C8 H8B . 0.9700 ?
C9 C10 . 1.519(6) ?
C9 H9A . 0.9700 ?
C9 H9B . 0.9700 ?
C10 H10A . 0.9600 ?
C10 H10B . 0.9600 ?
C10 H10C . 0.9600 ?
N1 S1 . 1.629(3) ?
N1 H1N . 0.8600 ?
N2 H2N . 0.8600 ?
O1 S1 . 1.428(3) ?
O2 S1 . 1.427(3) ?

loop_
_geom_hbond_atom_site_label_D
_geom_hbond_atom_site_label_H
_geom_hbond_atom_site_label_A
_geom_hbond_site_symmetry_A
_geom_hbond_distance_DH
_geom_hbond_distance_HA
_geom_hbond_distance_DA
_geom_hbond_angle_DHA
N1 H1N O3 2_565 0.86 1.95 2.781(5) 163.6
N2 H2N O2 2_565 0.86 2.27 2.950(5) 136.6
N2 H2N O3 2_565 0.86 2.31 3.067(5) 146.8
C10 H10A O1 2_564 0.96 2.51 3.332(6) 143.3

loop_
_geom_torsion_atom_site_label_1
_geom_torsion_atom_site_label_2
_geom_torsion_atom_site_label_3
_geom_torsion_atom_site_label_4
_geom_torsion_site_symmetry_1
_geom_torsion_site_symmetry_2
_geom_torsion_site_symmetry_3
_geom_torsion_site_symmetry_4
_geom_torsion
_geom_torsion_publ_flag
C6 C1 C2 C3 . . . . -1.0(8) ?
Cl1 C1 C2 C3 . . . . 179.9(4) ?
C1 C2 C3 C4 . . . . 0.1(8) ?
C2 C3 C4 C5 . . . . 0.8(8) ?
C2 C3 C4 S1 . . . . 179.6(4) ?
C3 C4 C5 C6 . . . . -0.8(7) ?
S1 C4 C5 C6 . . . . -179.6(4) ?
C2 C1 C6 C5 . . . . 1.0(8) ?
Cl1 C1 C6 C5 . . . . -179.9(4) ?
C4 C5 C6 C1 . . . . -0.1(7) ?
N2 C8 C9 C10 . . . . -176.1(4) ?
O3 C7 N1 S1 . . . . -8.8(6) ?
N2 C7 N1 S1 . . . . 170.2(3) ?
O3 C7 N2 C8 . . . . 3.7(7) ?
N1 C7 N2 C8 . . . . -175.3(4) ?
C9 C8 N2 C7 . . . . -104.1(5) ?
C7 N1 S1 O2 . . . . 39.5(4) ?
C7 N1 S1 O1 . . . . 169.8(3) ?
C7 N1 S1 C4 . . . . -76.2(4) ?
C5 C4 S1 O2 . . . . -35.1(4) ?
C3 C4 S1 O2 . . . . 146.0(4) ?
C5 C4 S1 O1 . . . . -166.2(3) ?
C3 C4 S1 O1 . . . . 15.0(4) ?
C5 C4 S1 N1 . . . . 82.2(4) ?
C3 C4 S1 N1 . . . . -96.6(4) ?

loop_
_cod_related_entry_id
_cod_related_entry_database
_cod_related_entry_code
1 ChemSpider 2626
